data_4314592
loop_
_publ_author_name
'Hyui Sul Lee'
'Mark Niemeyer'

_publ_contact_author_address
;
Institut f\"ur Anorganische und Analytische Chemie
Johannes Gutenberg-Universit\"at Mainz
Duesbergweg 10-14
D-55099 Mainz
Germany
;
_publ_contact_author_email niemeyer@uni-mainz.de
_publ_contact_author_name 'Mark Niemeyer'
_publ_section_title
;
 Homoleptic Heavy Alkaline Earth and Europium Triazenides
;
_journal_name_full 'Inorganic Chemistry'
_journal_page_first 730
_journal_page_last 735
_journal_paper_doi 10.1021/ic902055h
_journal_volume 49
_journal_year 2010
_chemical_formula_sum 'C45 H52 Ba0.5 N3'
_chemical_formula_weight 703.57
_chemical_name_systematic
;
Bis((1-(2',4',6'-triisopropylbiphenyl-2))
(3-(2,4,6,2'',4'',6''-hexamethyl-1,1':3';1''-terphenyl-2'))
(triazenido-N,N'))barium
;
_space_group_IT_number 15
_symmetry_cell_setting monoclinic
_symmetry_space_group_name_Hall '-C 2yc'
_symmetry_space_group_name_H-M 'C 1 2/c 1'
_atom_sites_solution_hydrogens geom
_atom_sites_solution_primary direct
_atom_sites_solution_secondary difmap
_audit_creation_method SHELXL-97
_cell_angle_alpha 90.00
_cell_angle_beta 113.820(11)
_cell_angle_gamma 90.00
_cell_formula_units_Z 8
_cell_length_a 26.840(4)
_cell_length_b 16.452(2)
_cell_length_c 19.209(3)
_cell_measurement_reflns_used 49
_cell_measurement_temperature 173(2)
_cell_measurement_theta_max 8.3
_cell_measurement_theta_min 4.2
_cell_volume 7760(2)
_computing_structure_refinement 'SHELXL-97 (Sheldrick, 1997)'
_computing_structure_solution 'SHELXS-97 (Sheldrick, 1990)'
_diffrn_ambient_temperature 173(2)
_diffrn_measured_fraction_theta_full 0.992
_diffrn_measured_fraction_theta_max 0.992
_diffrn_measurement_device_type 'Siemens P4'
_diffrn_radiation_monochromator graphite
_diffrn_radiation_source 'fine-focus sealed tube'
_diffrn_radiation_type MoK\a
_diffrn_radiation_wavelength 0.71073
_diffrn_reflns_av_R_equivalents 0.0562
_diffrn_reflns_av_sigmaI/netI 0.2125
_diffrn_reflns_limit_h_max 30
_diffrn_reflns_limit_h_min -13
_diffrn_reflns_limit_k_max 18
_diffrn_reflns_limit_k_min -18
_diffrn_reflns_limit_l_max 20
_diffrn_reflns_limit_l_min -21
_diffrn_reflns_number 6179
_diffrn_reflns_theta_full 24.00
_diffrn_reflns_theta_max 24.00
_diffrn_reflns_theta_min 2.24
_diffrn_standards_decay_% 0.2
_diffrn_standards_interval_count 298
_diffrn_standards_number 2
_exptl_absorpt_coefficient_mu 0.560
_exptl_absorpt_correction_T_max 0.845
_exptl_absorpt_correction_T_min 0.782
_exptl_absorpt_correction_type psi-scan
_exptl_crystal_colour yellow
_exptl_crystal_density_diffrn 1.204
_exptl_crystal_density_method 'not measured'
_exptl_crystal_description prism
_exptl_crystal_F_000 2968
_exptl_crystal_size_max 0.30
_exptl_crystal_size_mid 0.15
_exptl_crystal_size_min 0.10
_refine_diff_density_max 0.440
_refine_diff_density_min -0.834
_refine_diff_density_rms 0.073
_refine_ls_extinction_method none
_refine_ls_goodness_of_fit_ref 0.663
_refine_ls_hydrogen_treatment refU
_refine_ls_matrix_type full
_refine_ls_number_parameters 474
_refine_ls_number_reflns 6037
_refine_ls_number_restraints 6
_refine_ls_restrained_S_all 0.663
_refine_ls_R_factor_all 0.1016
_refine_ls_R_factor_gt 0.0481
_refine_ls_shift/su_max 0.000
_refine_ls_shift/su_mean 0.000
_refine_ls_structure_factor_coef Fsqd
_refine_ls_weighting_details 'calc w=1/[\s^2^(Fo^2^)+(0.0054P)^2^] where P=(Fo^2^+2Fc^2^)/3'
_refine_ls_weighting_scheme calc
_refine_ls_wR_factor_gt 0.0765
_refine_ls_wR_factor_ref 0.0872
_reflns_number_gt 3231
_reflns_number_total 6037
_reflns_threshold_expression >2sigma(I)
_cod_data_source_file ic902055h_si_001_3.cif
_cod_data_source_block 4
_cod_original_cell_volume 7759.6(19)
_cod_original_formula_sum 'C45 H52 Ba0.50 N3'
_cod_database_code 4314592

loop_
_symmetry_equiv_pos_as_xyz
'x, y, z'
'-x, y, -z+1/2'
'x+1/2, y+1/2, z'
'-x+1/2, y+1/2, -z+1/2'
'-x, -y, -z'
'x, -y, z-1/2'
'-x+1/2, -y+1/2, -z'
'x+1/2, -y+1/2, z-1/2'

loop_
_atom_site_label
_atom_site_type_symbol
_atom_site_fract_x
_atom_site_fract_y
_atom_site_fract_z
_atom_site_U_iso_or_equiv
_atom_site_adp_type
_atom_site_occupancy
_atom_site_symmetry_multiplicity
_atom_site_calc_flag
_atom_site_refinement_flags
_atom_site_disorder_assembly
_atom_site_disorder_group
Ba Ba 0.0000 -0.15799(3) 1.2500 0.02694(14) Uani 1 2 d S . .
N1 N -0.11165(16) -0.1269(2) 1.2199(2) 0.0242(11) Uani 1 1 d . . .
N2 N -0.12800(17) -0.1996(3) 1.2330(2) 0.0253(11) Uani 1 1 d . . .
N3 N -0.08718(16) -0.2448(2) 1.2803(2) 0.0249(11) Uani 1 1 d . . .
C11 C -0.1565(2) -0.0820(3) 1.1668(3) 0.0275(13) Uani 1 1 d . . .
C12 C -0.1465(2) -0.0416(3) 1.1108(3) 0.0338(14) Uani 1 1 d . . .
C13 C -0.1866(2) 0.0059(4) 1.0565(3) 0.0534(19) Uani 1 1 d . . .
H13A H -0.1791 0.0333 1.0182 0.044(5) Uiso 1 1 calc R . .
C14 C -0.2370(2) 0.0126(4) 1.0587(4) 0.063(2) Uani 1 1 d . . .
H14A H -0.2645 0.0448 1.0220 0.044(5) Uiso 1 1 calc R . .
C15 C -0.2475(2) -0.0272(4) 1.1144(3) 0.0494(18) Uani 1 1 d . . .
H15A H -0.2826 -0.0221 1.1151 0.044(5) Uiso 1 1 calc R . .
C16 C -0.2086(2) -0.0746(3) 1.1694(3) 0.0349(14) Uani 1 1 d . . .
C21 C -0.0926(2) -0.0524(3) 1.1051(3) 0.0268(13) Uani 1 1 d . . .
C22 C -0.0524(2) 0.0068(3) 1.1347(3) 0.0295(14) Uani 1 1 d . . .
C23 C -0.0033(2) -0.0044(3) 1.1279(3) 0.0363(15) Uani 1 1 d . . .
H23A H 0.0240 0.0363 1.1475 0.044(5) Uiso 1 1 calc R . .
C24 C 0.0077(2) -0.0732(3) 1.0935(3) 0.0347(14) Uani 1 1 d . . .
C25 C -0.0331(2) -0.1313(3) 1.0658(3) 0.0315(14) Uani 1 1 d . . .
H25A H -0.0265 -0.1791 1.0430 0.044(5) Uiso 1 1 calc R . .
C26 C -0.0834(2) -0.1220(3) 1.0701(3) 0.0297(14) Uani 1 1 d . . .
C31 C -0.10873(19) -0.3255(3) 1.2802(3) 0.0248(13) Uani 1 1 d . . .
C32 C -0.0861(2) -0.3747(3) 1.3452(3) 0.0269(13) Uani 1 1 d . . .
C33 C -0.1042(2) -0.4558(3) 1.3406(3) 0.0347(15) Uani 1 1 d . . .
H33A H -0.0887 -0.4898 1.3840 0.044(5) Uiso 1 1 calc R . .
C34 C -0.1440(2) -0.4875(3) 1.2745(3) 0.0421(16) Uani 1 1 d . . .
H34A H -0.1555 -0.5423 1.2728 0.044(5) Uiso 1 1 calc R . .
C35 C -0.1665(2) -0.4378(3) 1.2114(3) 0.0443(17) Uani 1 1 d . . .
H35A H -0.1945 -0.4580 1.1661 0.044(5) Uiso 1 1 calc R . .
C36 C -0.1484(2) -0.3588(3) 1.2143(3) 0.0385(15) Uani 1 1 d . . .
H36A H -0.1635 -0.3260 1.1699 0.044(5) Uiso 1 1 calc R . .
C41 C -0.04468(18) -0.3478(3) 1.4216(3) 0.0220(11) Uani 1 1 d . . .
C42 C -0.0601(2) -0.3027(3) 1.4723(3) 0.0246(12) Uani 1 1 d . . .
C43 C -0.0213(2) -0.2864(3) 1.5445(3) 0.0318(14) Uani 1 1 d . . .
H43A H -0.0318 -0.2566 1.5787 0.044(5) Uiso 1 1 calc R . .
C44 C 0.0334(2) -0.3123(3) 1.5695(3) 0.0295(14) Uani 1 1 d . . .
C45 C 0.0473(2) -0.3553(3) 1.5185(3) 0.0268(13) Uani 1 1 d . . .
H45A H 0.0839 -0.3729 1.5338 0.044(5) Uiso 1 1 calc R . .
C46 C 0.0096(2) -0.3740(3) 1.4451(3) 0.0265(13) Uani 1 1 d . B .
C61 C -0.2248(2) -0.1106(3) 1.2285(3) 0.0300(14) Uani 1 1 d . . .
C62 C -0.2168(2) -0.0679(3) 1.2952(3) 0.0348(14) Uani 1 1 d . . .
C63 C -0.2362(2) -0.0982(4) 1.3467(3) 0.0402(16) Uani 1 1 d . . .
H63A H -0.2307 -0.0680 1.3913 0.044(5) Uiso 1 1 calc R . .
C64 C -0.2639(2) -0.1723(4) 1.3344(3) 0.0408(16) Uani 1 1 d . . .
C65 C -0.2716(2) -0.2145(4) 1.2690(4) 0.0422(16) Uani 1 1 d . . .
H65A H -0.2899 -0.2654 1.2602 0.044(5) Uiso 1 1 calc R . .
C66 C -0.2533(2) -0.1851(3) 1.2151(3) 0.0331(15) Uani 1 1 d . . .
C221 C -0.0631(2) 0.0836(3) 1.1704(3) 0.0481(18) Uani 1 1 d . . .
H22A H -0.0971 0.1088 1.1354 0.080(7) Uiso 1 1 calc R . .
H22B H -0.0329 0.1217 1.1808 0.080(7) Uiso 1 1 calc R . .
H22C H -0.0662 0.0698 1.2182 0.080(7) Uiso 1 1 calc R . .
C241 C 0.0604(2) -0.0823(4) 1.0846(3) 0.0539(18) Uani 1 1 d . . .
H24A H 0.0532 -0.1037 1.0338 0.080(7) Uiso 1 1 calc R . .
H24B H 0.0842 -0.1200 1.1232 0.080(7) Uiso 1 1 calc R . .
H24C H 0.0782 -0.0292 1.0909 0.080(7) Uiso 1 1 calc R . .
C261 C -0.1274(2) -0.1852(3) 1.0365(3) 0.0459(17) Uani 1 1 d . . .
H26A H -0.1595 -0.1602 0.9969 0.080(7) Uiso 1 1 calc R . .
H26B H -0.1373 -0.2073 1.0766 0.080(7) Uiso 1 1 calc R . .
H26C H -0.1141 -0.2291 1.0142 0.080(7) Uiso 1 1 calc R . .
C421 C -0.1201(2) -0.2762(3) 1.4488(3) 0.0301(14) Uani 1 1 d . . .
H42A H -0.1333 -0.2527 1.3964 0.033(10) Uiso 1 1 calc R . .
C422 C -0.1280(2) -0.2120(3) 1.5010(3) 0.0386(15) Uani 1 1 d . . .
H42B H -0.1022 -0.1674 1.5082 0.071(5) Uiso 1 1 calc R . .
H42C H -0.1217 -0.2365 1.5503 0.071(5) Uiso 1 1 calc R . .
H42D H -0.1653 -0.1910 1.4777 0.071(5) Uiso 1 1 calc R . .
C423 C -0.15738(19) -0.3486(4) 1.4465(3) 0.0525(17) Uani 1 1 d . . .
H42E H -0.1546 -0.3903 1.4118 0.071(5) Uiso 1 1 calc R . .
H42F H -0.1952 -0.3298 1.4286 0.071(5) Uiso 1 1 calc R . .
H42G H -0.1460 -0.3716 1.4977 0.071(5) Uiso 1 1 calc R . .
C441 C 0.0739(2) -0.2916(3) 1.6490(3) 0.0401(16) Uani 1 1 d . . .
H44A H 0.1090 -0.3193 1.6568 0.033(10) Uiso 1 1 calc R . .
C442 C 0.0854(2) -0.2002(4) 1.6585(4) 0.066(2) Uani 1 1 d . . .
H44B H 0.1119 -0.1890 1.7104 0.071(5) Uiso 1 1 calc R . .
H44C H 0.0514 -0.1710 1.6491 0.071(5) Uiso 1 1 calc R . .
H44D H 0.1001 -0.1821 1.6220 0.071(5) Uiso 1 1 calc R . .
C443 C 0.0566(3) -0.3217(4) 1.7106(3) 0.078(3) Uani 1 1 d . . .
H44E H 0.0859 -0.3118 1.7607 0.071(5) Uiso 1 1 calc R . .
H44F H 0.0490 -0.3802 1.7040 0.071(5) Uiso 1 1 calc R . .
H44G H 0.0237 -0.2927 1.7068 0.071(5) Uiso 1 1 calc R . .
C461 C 0.0281(2) -0.4211(3) 1.3911(3) 0.0342(14) Uani 1 1 d D . .
H46A H -0.0048 -0.4325 1.3435 0.041 Uiso 0.50 1 calc PR A 1
H46B H -0.0017 -0.4600 1.3619 0.041 Uiso 0.50 1 calc PR A 2
C462 C 0.0691(5) -0.3746(9) 1.3691(8) 0.062(5) Uani 0.50 1 d PD B 1
H46C H 0.0536 -0.3220 1.3471 0.093 Uiso 0.50 1 calc PR B 1
H46D H 0.0771 -0.4062 1.3316 0.093 Uiso 0.50 1 calc PR B 1
H46E H 0.1027 -0.3660 1.4145 0.093 Uiso 0.50 1 calc PR B 1
C463 C 0.0540(6) -0.5029(8) 1.4252(13) 0.056(6) Uani 0.50 1 d PD B 1
H46F H 0.0860 -0.4935 1.4726 0.084 Uiso 0.50 1 calc PR B 1
H46G H 0.0650 -0.5316 1.3890 0.084 Uiso 0.50 1 calc PR B 1
H46H H 0.0275 -0.5360 1.4358 0.084 Uiso 0.50 1 calc PR B 1
C464 C 0.0806(5) -0.4706(11) 1.4293(13) 0.070(7) Uani 0.50 1 d PD B 2
H46I H 0.1102 -0.4346 1.4606 0.106 Uiso 0.50 1 calc PR B 2
H46J H 0.0901 -0.4961 1.3901 0.106 Uiso 0.50 1 calc PR B 2
H46K H 0.0751 -0.5128 1.4614 0.106 Uiso 0.50 1 calc PR B 2
C465 C 0.0343(4) -0.3614(7) 1.3338(6) 0.039(4) Uani 0.50 1 d PD B 2
H46L H -0.0007 -0.3345 1.3055 0.058 Uiso 0.50 1 calc PR B 2
H46M H 0.0456 -0.3911 1.2984 0.058 Uiso 0.50 1 calc PR B 2
H46N H 0.0619 -0.3206 1.3611 0.058 Uiso 0.50 1 calc PR B 2
C621 C -0.1906(2) 0.0166(4) 1.3090(4) 0.059(2) Uani 1 1 d . . .
H62A H -0.1731 0.0272 1.3638 0.071(5) Uiso 1 1 calc R . .
H62B H -0.2187 0.0577 1.2846 0.071(5) Uiso 1 1 calc R . .
H62C H -0.1632 0.0190 1.2873 0.071(5) Uiso 1 1 calc R . .
C641 C -0.2873(2) -0.2023(4) 1.3884(3) 0.065(2) Uani 1 1 d . . .
H64A H -0.2597 -0.1982 1.4407 0.071(5) Uiso 1 1 calc R . .
H64B H -0.2985 -0.2591 1.3769 0.071(5) Uiso 1 1 calc R . .
H64C H -0.3190 -0.1691 1.3831 0.071(5) Uiso 1 1 calc R . .
C661 C -0.2670(2) -0.2307(4) 1.1412(3) 0.0508(18) Uani 1 1 d . . .
H66A H -0.2804 -0.2851 1.1454 0.071(5) Uiso 1 1 calc R . .
H66B H -0.2343 -0.2355 1.1308 0.071(5) Uiso 1 1 calc R . .
H66C H -0.2952 -0.2010 1.0996 0.071(5) Uiso 1 1 calc R . .

loop_
_atom_site_aniso_label
_atom_site_aniso_U_11
_atom_site_aniso_U_22
_atom_site_aniso_U_33
_atom_site_aniso_U_23
_atom_site_aniso_U_13
_atom_site_aniso_U_12
Ba 0.0280(3) 0.0213(3) 0.0304(3) 0.000 0.0106(2) 0.000
N1 0.023(3) 0.020(2) 0.026(3) 0.0035(19) 0.007(2) 0.0021(19)
N2 0.028(3) 0.028(3) 0.022(3) 0.001(2) 0.012(2) -0.002(2)
N3 0.027(3) 0.019(2) 0.027(3) 0.008(2) 0.009(2) 0.001(2)
C11 0.029(3) 0.024(3) 0.029(3) 0.002(3) 0.012(3) 0.007(3)
C12 0.034(3) 0.032(3) 0.039(4) 0.006(3) 0.019(3) 0.009(3)
C13 0.051(4) 0.056(4) 0.059(5) 0.032(4) 0.029(4) 0.027(4)
C14 0.038(4) 0.096(6) 0.059(5) 0.038(4) 0.025(4) 0.040(4)
C15 0.033(4) 0.065(5) 0.056(5) 0.025(4) 0.023(3) 0.027(3)
C16 0.031(3) 0.039(4) 0.034(4) 0.010(3) 0.012(3) 0.008(3)
C21 0.033(3) 0.022(3) 0.032(3) 0.012(3) 0.021(3) 0.012(3)
C22 0.042(4) 0.016(3) 0.031(4) 0.009(3) 0.015(3) 0.009(3)
C23 0.044(4) 0.025(3) 0.036(4) 0.006(3) 0.011(3) -0.007(3)
C24 0.031(3) 0.043(4) 0.032(4) 0.002(3) 0.015(3) 0.004(3)
C25 0.040(4) 0.030(4) 0.028(3) 0.001(3) 0.017(3) 0.005(3)
C26 0.031(3) 0.034(3) 0.022(3) 0.004(3) 0.007(3) 0.002(3)
C31 0.025(3) 0.027(4) 0.021(3) 0.001(2) 0.007(2) 0.000(2)
C32 0.029(3) 0.024(3) 0.024(3) 0.002(2) 0.008(3) -0.002(2)
C33 0.043(4) 0.021(3) 0.040(4) 0.004(3) 0.017(3) -0.005(3)
C34 0.049(4) 0.023(3) 0.052(4) 0.004(3) 0.017(4) -0.016(3)
C35 0.033(4) 0.046(4) 0.043(4) -0.010(3) 0.005(3) -0.020(3)
C36 0.035(3) 0.036(4) 0.034(3) 0.008(3) 0.003(3) -0.008(3)
C41 0.023(3) 0.017(3) 0.027(3) 0.006(3) 0.011(2) 0.000(3)
C42 0.022(3) 0.024(3) 0.023(3) 0.007(2) 0.003(3) 0.001(2)
C43 0.037(4) 0.031(3) 0.034(3) 0.006(3) 0.022(3) 0.011(3)
C44 0.024(3) 0.032(3) 0.031(3) 0.005(3) 0.009(3) 0.006(2)
C45 0.028(3) 0.019(3) 0.039(3) 0.011(3) 0.019(3) 0.006(3)
C46 0.033(3) 0.023(3) 0.026(3) 0.008(2) 0.014(3) 0.004(2)
C61 0.015(3) 0.036(4) 0.037(4) 0.002(3) 0.009(3) 0.009(3)
C62 0.019(3) 0.042(4) 0.037(4) 0.000(3) 0.006(3) 0.008(3)
C63 0.031(4) 0.067(5) 0.021(3) 0.007(3) 0.009(3) 0.023(3)
C64 0.031(3) 0.060(5) 0.032(3) 0.014(3) 0.013(3) 0.009(3)
C65 0.023(3) 0.045(4) 0.056(4) -0.003(3) 0.013(3) -0.005(3)
C66 0.014(3) 0.045(4) 0.035(4) -0.004(3) 0.004(3) -0.001(3)
C221 0.068(5) 0.023(3) 0.054(4) -0.001(3) 0.025(4) 0.008(3)
C241 0.044(4) 0.064(5) 0.063(5) -0.001(4) 0.031(4) -0.002(4)
C261 0.035(4) 0.044(4) 0.052(4) -0.012(3) 0.010(3) 0.005(3)
C421 0.028(3) 0.033(3) 0.033(3) 0.006(3) 0.016(3) 0.005(3)
C422 0.029(3) 0.033(4) 0.055(4) 0.001(3) 0.019(3) 0.008(3)
C423 0.029(3) 0.050(4) 0.083(5) -0.005(4) 0.027(3) 0.002(4)
C441 0.030(4) 0.046(4) 0.039(4) -0.003(3) 0.007(3) 0.014(3)
C442 0.048(4) 0.056(5) 0.068(5) -0.028(4) -0.004(4) 0.014(4)
C443 0.071(5) 0.124(8) 0.032(4) -0.003(5) 0.015(4) 0.003(5)
C461 0.033(3) 0.036(4) 0.038(4) 0.008(3) 0.019(3) 0.008(3)
C462 0.071(11) 0.078(12) 0.055(11) -0.010(9) 0.044(9) -0.031(11)
C463 0.070(13) 0.056(12) 0.048(10) 0.012(10) 0.031(12) 0.038(11)
C464 0.078(14) 0.091(15) 0.058(12) 0.018(13) 0.043(13) 0.053(13)
C465 0.032(7) 0.048(10) 0.038(8) 0.012(7) 0.017(7) 0.010(7)
C621 0.051(4) 0.053(5) 0.069(5) -0.014(4) 0.019(4) 0.000(4)
C641 0.046(4) 0.098(6) 0.056(5) 0.025(4) 0.025(4) 0.011(4)
C661 0.028(4) 0.066(5) 0.050(4) -0.017(4) 0.007(3) -0.003(3)

loop_
_atom_type_symbol
_atom_type_description
_atom_type_scat_dispersion_real
_atom_type_scat_dispersion_imag
_atom_type_scat_source
C C 0.0033 0.0016 'International Tables Vol C Tables 4.2.6.8 and 6.1.1.4'
H H 0.0000 0.0000 'International Tables Vol C Tables 4.2.6.8 and 6.1.1.4'
N N 0.0061 0.0033 'International Tables Vol C Tables 4.2.6.8 and 6.1.1.4'
Ba Ba -0.3244 2.2819 'International Tables Vol C Tables 4.2.6.8 and 6.1.1.4'

loop_
_geom_angle_atom_site_label_1
_geom_angle_atom_site_label_2
_geom_angle_atom_site_label_3
_geom_angle
_geom_angle_site_symmetry_1
_geom_angle_site_symmetry_3
_geom_angle_publ_flag
N1 Ba N1 159.37(16) 2_557 . ?
N1 Ba N3 44.49(11) 2_557 2_557 ?
N1 Ba N3 152.16(11) . 2_557 ?
N1 Ba N3 152.16(11) 2_557 . ?
N1 Ba N3 44.49(11) . . ?
N3 Ba N3 123.00(16) 2_557 . ?
N1 Ba C25 89.93(12) 2_557 . ?
N1 Ba C25 87.35(12) . . ?
N3 Ba C25 75.44(12) 2_557 . ?
N3 Ba C25 112.20(12) . . ?
N1 Ba C25 87.35(12) 2_557 2_557 ?
N1 Ba C25 89.93(12) . 2_557 ?
N3 Ba C25 112.20(12) 2_557 2_557 ?
N3 Ba C25 75.44(12) . 2_557 ?
C25 Ba C25 164.78(18) . 2_557 ?
N1 Ba C26 63.08(12) 2_557 2_557 ?
N1 Ba C26 112.89(12) . 2_557 ?
N3 Ba C26 92.04(12) 2_557 2_557 ?
N3 Ba C26 97.72(12) . 2_557 ?
C25 Ba C26 149.80(12) . 2_557 ?
C25 Ba C26 24.29(11) 2_557 2_557 ?
N1 Ba C26 112.89(12) 2_557 . ?
N1 Ba C26 63.08(12) . . ?
N3 Ba C26 97.72(12) 2_557 . ?
N3 Ba C26 92.04(12) . . ?
C25 Ba C26 24.29(11) . . ?
C25 Ba C26 149.80(12) 2_557 . ?
C26 Ba C26 159.47(18) 2_557 . ?
N1 Ba C21 51.52(12) 2_557 2_557 ?
N1 Ba C21 115.96(12) . 2_557 ?
N3 Ba C21 91.87(12) 2_557 2_557 ?
N3 Ba C21 117.34(12) . 2_557 ?
C25 Ba C21 127.19(13) . 2_557 ?
C25 Ba C21 42.18(12) 2_557 2_557 ?
C26 Ba C21 24.09(11) 2_557 2_557 ?
C26 Ba C21 136.82(14) . 2_557 ?
N1 Ba C21 115.96(12) 2_557 . ?
N1 Ba C21 51.52(12) . . ?
N3 Ba C21 117.34(11) 2_557 . ?
N3 Ba C21 91.87(12) . . ?
C25 Ba C21 42.18(12) . . ?
C25 Ba C21 127.19(12) 2_557 . ?
C26 Ba C21 136.82(14) 2_557 . ?
C26 Ba C21 24.09(11) . . ?
C21 Ba C21 117.95(19) 2_557 . ?
N1 Ba C24 100.45(12) 2_557 2_557 ?
N1 Ba C24 70.82(12) . 2_557 ?
N3 Ba C24 134.45(12) 2_557 2_557 ?
N3 Ba C24 72.04(12) . 2_557 ?
C25 Ba C24 143.70(14) . 2_557 ?
C25 Ba C24 23.84(11) 2_557 2_557 ?
C26 Ba C24 42.53(13) 2_557 2_557 ?
C26 Ba C24 126.20(13) . 2_557 ?
C21 Ba C24 49.11(12) 2_557 2_557 ?
C21 Ba C24 103.38(13) . 2_557 ?
N1 Ba C24 70.82(12) 2_557 . ?
N1 Ba C24 100.45(12) . . ?
N3 Ba C24 72.04(12) 2_557 . ?
N3 Ba C24 134.45(12) . . ?
C25 Ba C24 23.84(11) . . ?
C25 Ba C24 143.70(14) 2_557 . ?
C26 Ba C24 126.20(13) 2_557 . ?
C26 Ba C24 42.53(13) . . ?
C21 Ba C24 103.38(13) 2_557 . ?
C21 Ba C24 49.11(12) . . ?
C24 Ba C24 131.5(2) 2_557 . ?
N2 N1 C11 110.6(4) . . ?
N2 N1 Ba 101.5(3) . . ?
C11 N1 Ba 138.4(3) . . ?
N3 N2 N1 112.8(4) . . ?
N2 N3 C31 107.0(4) . . ?
N2 N3 Ba 95.4(3) . . ?
C31 N3 Ba 141.3(3) . . ?
C12 C11 C16 119.3(5) . . ?
C12 C11 N1 115.7(5) . . ?
C16 C11 N1 125.0(5) . . ?
C11 C12 C13 121.3(5) . . ?
C11 C12 C21 119.6(5) . . ?
C13 C12 C21 119.0(5) . . ?
C14 C13 C12 119.4(6) . . ?
C13 C14 C15 119.9(6) . . ?
C14 C15 C16 122.1(6) . . ?
C15 C16 C11 118.0(5) . . ?
C15 C16 C61 116.2(5) . . ?
C11 C16 C61 125.8(5) . . ?
C22 C21 C26 120.8(5) . . ?
C22 C21 C12 119.7(5) . . ?
C26 C21 C12 119.5(5) . . ?
C22 C21 Ba 80.3(3) . . ?
C26 C21 Ba 76.2(3) . . ?
C12 C21 Ba 114.3(3) . . ?
C23 C22 C21 118.5(5) . . ?
C23 C22 C221 120.8(5) . . ?
C21 C22 C221 120.7(5) . . ?
C23 C22 Ba 78.3(3) . . ?
C21 C22 Ba 76.0(3) . . ?
C221 C22 Ba 118.0(3) . . ?
C22 C23 C24 122.7(5) . . ?
C22 C23 Ba 78.3(3) . . ?
C24 C23 Ba 77.0(3) . . ?
C25 C24 C23 116.9(5) . . ?
C25 C24 C241 121.4(5) . . ?
C23 C24 C241 121.6(5) . . ?
C25 C24 Ba 74.7(3) . . ?
C23 C24 Ba 79.3(3) . . ?
C241 C24 Ba 117.3(4) . . ?
C24 C25 C26 122.3(5) . . ?
C24 C25 Ba 81.5(3) . . ?
C26 C25 Ba 78.4(3) . . ?
C25 C26 C21 118.8(5) . . ?
C25 C26 C261 120.5(5) . . ?
C21 C26 C261 120.7(5) . . ?
C25 C26 Ba 77.4(3) . . ?
C21 C26 Ba 79.7(3) . . ?
C261 C26 Ba 113.8(3) . . ?
C36 C31 C32 118.5(5) . . ?
C36 C31 N3 121.3(5) . . ?
C32 C31 N3 119.9(4) . . ?
C31 C32 C33 118.4(5) . . ?
C31 C32 C41 125.5(5) . . ?
C33 C32 C41 116.1(5) . . ?
C34 C33 C32 122.1(5) . . ?
C35 C34 C33 118.8(5) . . ?
C36 C35 C34 119.9(5) . . ?
C35 C36 C31 122.2(5) . . ?
C46 C41 C42 119.5(4) . . ?
C46 C41 C32 119.0(5) . . ?
C42 C41 C32 121.3(4) . . ?
C43 C42 C41 118.8(5) . . ?
C43 C42 C421 120.6(5) . . ?
C41 C42 C421 120.5(4) . . ?
C42 C43 C44 122.7(5) . . ?
C45 C44 C43 117.1(5) . . ?
C45 C44 C441 122.9(5) . . ?
C43 C44 C441 120.0(5) . . ?
C44 C45 C46 122.6(5) . . ?
C45 C46 C41 119.3(5) . . ?
C45 C46 C461 119.7(5) . . ?
C41 C46 C461 121.0(5) . . ?
C62 C61 C66 118.2(5) . . ?
C62 C61 C16 120.9(5) . . ?
C66 C61 C16 120.6(5) . . ?
C63 C62 C61 120.7(6) . . ?
C63 C62 C621 118.9(6) . . ?
C61 C62 C621 120.2(5) . . ?
C62 C63 C64 121.5(6) . . ?
C65 C64 C63 117.9(6) . . ?
C65 C64 C641 121.1(6) . . ?
C63 C64 C641 120.9(6) . . ?
C64 C65 C66 122.2(6) . . ?
C65 C66 C61 119.5(5) . . ?
C65 C66 C661 119.9(5) . . ?
C61 C66 C661 120.6(5) . . ?
C422 C421 C423 106.9(4) . . ?
C422 C421 C42 114.1(4) . . ?
C423 C421 C42 112.1(4) . . ?
C44 C441 C443 113.0(5) . . ?
C44 C441 C442 111.7(5) . . ?
C443 C441 C442 109.7(5) . . ?
C46 C461 C462 113.6(7) . . ?
C46 C461 C465 108.7(6) . . ?
C462 C461 C465 35.4(6) . . ?
C46 C461 C464 115.7(10) . . ?
C462 C461 C464 76.9(8) . . ?
C465 C461 C464 109.8(9) . . ?
C46 C461 C463 111.8(9) . . ?
C462 C461 C463 107.7(9) . . ?
C465 C461 C463 134.9(9) . . ?
C464 C461 C463 32.9(9) . . ?

loop_
_geom_bond_atom_site_label_1
_geom_bond_atom_site_label_2
_geom_bond_distance
_geom_bond_site_symmetry_2
_geom_bond_publ_flag
Ba N1 2.860(4) 2_557 ?
Ba N1 2.860(4) . ?
Ba N3 2.992(4) 2_557 ?
Ba N3 2.992(4) . ?
Ba C25 3.312(5) . ?
Ba C25 3.312(5) 2_557 ?
Ba C26 3.325(5) 2_557 ?
Ba C26 3.325(5) . ?
Ba C21 3.369(5) 2_557 ?
Ba C21 3.369(5) . ?
Ba C24 3.396(5) 2_557 ?
Ba C24 3.396(5) . ?
N1 N2 1.333(5) . ?
N1 C11 1.430(6) . ?
N2 N3 1.331(5) . ?
N3 C31 1.448(6) . ?
C11 C12 1.379(7) . ?
C11 C16 1.424(7) . ?
C12 C13 1.396(7) . ?
C12 C21 1.506(7) . ?
C13 C14 1.376(7) . ?
C14 C15 1.378(7) . ?
C15 C16 1.387(7) . ?
C16 C61 1.492(7) . ?
C21 C22 1.392(7) . ?
C21 C26 1.398(7) . ?
C22 C23 1.389(7) . ?
C22 C221 1.520(7) . ?
C23 C24 1.402(7) . ?
C24 C25 1.388(7) . ?
C24 C241 1.498(7) . ?
C25 C26 1.396(7) . ?
C26 C261 1.510(6) . ?
C31 C36 1.396(6) . ?
C31 C32 1.404(6) . ?
C32 C33 1.409(6) . ?
C32 C41 1.507(6) . ?
C33 C34 1.389(7) . ?
C34 C35 1.383(7) . ?
C35 C36 1.381(7) . ?
C41 C46 1.408(6) . ?
C41 C42 1.413(6) . ?
C42 C43 1.384(7) . ?
C42 C421 1.549(6) . ?
C43 C44 1.413(6) . ?
C44 C45 1.375(6) . ?
C44 C441 1.513(7) . ?
C45 C46 1.398(6) . ?
C46 C461 1.529(7) . ?
C61 C62 1.400(7) . ?
C61 C66 1.413(7) . ?
C62 C63 1.383(7) . ?
C62 C621 1.533(7) . ?
C63 C64 1.397(8) . ?
C64 C65 1.375(7) . ?
C64 C641 1.497(7) . ?
C65 C66 1.398(7) . ?
C66 C661 1.513(7) . ?
C421 C422 1.528(6) . ?
C421 C423 1.545(7) . ?
C441 C443 1.520(7) . ?
C441 C442 1.531(7) . ?
C461 C462 1.533(6) . ?
C461 C465 1.533(6) . ?
C461 C464 1.533(6) . ?
C461 C463 1.534(6) . ?
